data_4510210
loop_
_publ_author_name
'Lumpi, Daniel'
'Gl\"ocklhofer, Florian'
'Holzer, Brigitte'
'St\"oger, Berthold'
'Hametner, Christian'
'Reider, Georg A.'
'Fr\"ohlich, Johannes'

_publ_section_title
;
 Systematic Investigations on 1,2,3-Triazole-Based Compounds Capable of
 Second Harmonic Generation
;
_journal_issue 3
_journal_name_full 'Crystal Growth &amp; Design'
_journal_page_first 1018
_journal_paper_doi 10.1021/cg4014762
_journal_volume 14
_journal_year 2014
_chemical_formula_sum 'C12 H13 N3 S'
_chemical_formula_weight 231.3
_chemical_name_systematic ' ?'
_space_group_IT_number 2
_symmetry_cell_setting triclinic
_symmetry_Int_Tables_number 2
_symmetry_space_group_name_Hall '-P 1'
_symmetry_space_group_name_H-M 'P -1'
_cell_angle_alpha 99.4247(11)
_cell_angle_beta 93.1907(12)
_cell_angle_gamma 92.2136(12)
_cell_formula_units_Z 2
_cell_length_a 5.9338(2)
_cell_length_b 7.3798(2)
_cell_length_c 13.2891(4)
_cell_measurement_reflns_used 5635
_cell_measurement_temperature 100
_cell_measurement_theta_max 32.5
_cell_measurement_theta_min 2.8
_cell_volume 572.51(3)
_diffrn_ambient_temperature 100
_diffrn_measured_fraction_theta_full 0.99
_diffrn_measured_fraction_theta_max 0.99
_diffrn_measurement_device 'four-cycle diffractometer'
_diffrn_measurement_device_type 'Bruker KAPPA APEX II CCD'
_diffrn_measurement_method '\w and \f scans'
_diffrn_radiation_monochromator graphite
_diffrn_radiation_probe x-ray
_diffrn_radiation_source 'X-ray tube'
_diffrn_radiation_type 'Mo K\a'
_diffrn_radiation_wavelength 0.71073
_diffrn_reflns_av_R_equivalents 0.0258
_diffrn_reflns_av_sigmaI/netI 0.0269
_diffrn_reflns_limit_h_max 8
_diffrn_reflns_limit_h_min -8
_diffrn_reflns_limit_k_max 11
_diffrn_reflns_limit_k_min -11
_diffrn_reflns_limit_l_max 20
_diffrn_reflns_limit_l_min -20
_diffrn_reflns_number 11475
_diffrn_reflns_theta_full 32.62
_diffrn_reflns_theta_max 32.62
_diffrn_reflns_theta_min 1.56
_exptl_absorpt_coefficient_mu 0.257
_exptl_absorpt_correction_T_max 0.99
_exptl_absorpt_correction_T_min 0.94
_exptl_absorpt_correction_type multi-scan
_exptl_absorpt_process_details SADABS
_exptl_crystal_colour 'clear colourless'
_exptl_crystal_density_diffrn 1.3414
_exptl_crystal_description fragment
_exptl_crystal_F_000 244
_exptl_crystal_size_max 0.50
_exptl_crystal_size_mid 0.20
_exptl_crystal_size_min 0.06
_refine_diff_density_max 0.38
_refine_diff_density_min -0.28
_refine_ls_extinction_method none
_refine_ls_goodness_of_fit_gt 2.16
_refine_ls_goodness_of_fit_ref 1.99
_refine_ls_hydrogen_treatment refall
_refine_ls_number_constraints 0
_refine_ls_number_parameters 197
_refine_ls_number_reflns 4115
_refine_ls_number_restraints 0
_refine_ls_R_factor_all 0.0433
_refine_ls_R_factor_gt 0.0329
_refine_ls_shift/su_max 0.0141
_refine_ls_shift/su_mean 0.0019
_refine_ls_structure_factor_coef F
_refine_ls_weighting_details w=1/(\s^2^(F)+0.0001F^2^)
_refine_ls_weighting_scheme sigma
_refine_ls_wR_factor_gt 0.0424
_refine_ls_wR_factor_ref 0.0434
_reflns_number_gt 3365
_reflns_number_total 4115
_reflns_threshold_expression I>3\s(I)
_cod_data_source_file 5ba_EMSM-4P.cif
_cod_data_source_block 5ba
_cod_depositor_comments
;
The following automatic conversions were performed:

'_diffrn_radiation_probe' value 'X-ray' changed to 'x-ray' according
to
/usr/data/users/saulius/crontab/automatic-downloads/current/ACS/lib/dictionaries/cif_core.dic
dictionary named 'cif_core.dic' version 2.4.2 from 2011-04-26.

Automatic conversion script
Id: cif_fix_values 2281 2013-09-26 08:29:07Z andrius 
;
_cod_original_formula_sum 'C12 H13 N3 S1'
_cod_database_code 4510210

loop_
_symmetry_equiv_pos_site_id
_symmetry_equiv_pos_as_xyz
1 x,y,z
2 -x,-y,-z

loop_
_atom_site_label
_atom_site_type_symbol
_atom_site_fract_x
_atom_site_fract_y
_atom_site_fract_z
_atom_site_adp_type
_atom_site_U_iso_or_equiv
_atom_site_symmetry_multiplicity
_atom_site_occupancy
_atom_site_calc_flag
S1 S 0.33471(4) 0.25574(4) 0.368822(18) Uani 0.01890(7) 2 1 d
C1 C 0.27400(15) 0.24754(14) -0.19385(7) Uani 0.0148(2) 2 1 d
C2 C 0.06702(15) 0.32657(15) -0.20505(7) Uani 0.0175(3) 2 1 d
C3 C -0.03838(17) 0.31161(16) -0.30242(8) Uani 0.0211(3) 2 1 d
C4 C 0.06229(17) 0.22097(16) -0.38708(8) Uani 0.0221(3) 2 1 d
C5 C 0.27110(17) 0.14533(16) -0.37462(8) Uani 0.0201(3) 2 1 d
C6 C 0.37829(16) 0.15778(15) -0.27770(7) Uani 0.0172(3) 2 1 d
C7 C 0.28447(16) 0.25970(14) -0.00367(7) Uani 0.0162(3) 2 1 d
C8 C 0.46317(15) 0.27098(14) 0.06803(7) Uani 0.0158(3) 2 1 d
C9 C 0.47673(15) 0.28513(15) 0.17877(7) Uani 0.0171(3) 2 1 d
C10 C 0.31194(15) 0.23483(14) 0.23502(7) Uani 0.0153(2) 2 1 d
C11 C 0.08579(16) 0.14938(17) 0.19116(8) Uani 0.0199(3) 2 1 d
C12 C 0.61924(18) 0.34624(18) 0.40282(8) Uani 0.0238(3) 2 1 d
N1 N 0.38038(12) 0.25561(12) -0.09424(6) Uani 0.0152(2) 2 1 d
N2 N 0.60868(13) 0.26385(14) -0.08092(6) Uani 0.0199(3) 2 1 d
N3 N 0.65925(13) 0.27422(13) 0.01727(6) Uani 0.0200(3) 2 1 d
H121 H 0.644(2) 0.468(2) 0.3821(10) Uiso 0.030(4) 2 1 d
H122 H 0.730(2) 0.266(2) 0.3725(10) Uiso 0.028(3) 2 1 d
H123 H 0.637(2) 0.363(2) 0.4765(11) Uiso 0.036(4) 2 1 d
H5 H 0.343(2) 0.0824(19) -0.4294(10) Uiso 0.029(3) 2 1 d
H3 H -0.181(2) 0.374(2) -0.3082(11) Uiso 0.038(4) 2 1 d
H9 H 0.615(2) 0.3414(19) 0.2093(10) Uiso 0.029(3) 2 1 d
H111 H 0.009(2) 0.095(2) 0.2448(10) Uiso 0.031(4) 2 1 d
H112 H 0.109(2) 0.0532(19) 0.1357(10) Uiso 0.026(3) 2 1 d
H4 H -0.009(2) 0.2065(18) -0.4555(9) Uiso 0.023(3) 2 1 d
H6 H 0.520(2) 0.1011(18) -0.2665(9) Uiso 0.022(3) 2 1 d
H113 H -0.003(2) 0.242(2) 0.1675(11) Uiso 0.035(4) 2 1 d
H2 H 0.003(2) 0.3915(19) -0.1461(10) Uiso 0.028(3) 2 1 d
H1 H 0.129(2) 0.2622(18) 0.0027(9) Uiso 0.023(3) 2 1 d

loop_
_atom_site_aniso_label
_atom_site_aniso_type_symbol
_atom_site_aniso_U_11
_atom_site_aniso_U_22
_atom_site_aniso_U_33
_atom_site_aniso_U_12
_atom_site_aniso_U_13
_atom_site_aniso_U_23
S1 S 0.02024(12) 0.02283(14) 0.01360(11) 0.00366(9) 0.00236(8) 0.00183(9)
C1 C 0.0148(4) 0.0156(5) 0.0144(4) -0.0010(3) 0.0018(3) 0.0037(3)
C2 C 0.0151(4) 0.0194(5) 0.0185(4) 0.0014(3) 0.0038(3) 0.0038(4)
C3 C 0.0168(4) 0.0251(6) 0.0227(5) 0.0017(4) 0.0008(4) 0.0080(4)
C4 C 0.0228(5) 0.0263(6) 0.0179(4) -0.0005(4) -0.0020(4) 0.0068(4)
C5 C 0.0235(5) 0.0219(5) 0.0149(4) 0.0018(4) 0.0038(3) 0.0024(4)
C6 C 0.0174(4) 0.0183(5) 0.0165(4) 0.0025(3) 0.0031(3) 0.0036(4)
C7 C 0.0137(4) 0.0200(5) 0.0149(4) 0.0001(3) 0.0030(3) 0.0026(4)
C8 C 0.0134(4) 0.0181(5) 0.0158(4) -0.0006(3) 0.0025(3) 0.0022(4)
C9 C 0.0142(4) 0.0209(5) 0.0154(4) -0.0001(3) -0.0002(3) 0.0016(4)
C10 C 0.0163(4) 0.0150(5) 0.0143(4) 0.0030(3) 0.0007(3) 0.0013(3)
C11 C 0.0155(4) 0.0254(6) 0.0187(4) -0.0017(4) 0.0020(3) 0.0039(4)
C12 C 0.0233(5) 0.0277(6) 0.0184(5) 0.0024(4) -0.0031(4) -0.0013(4)
N1 N 0.0124(3) 0.0192(4) 0.0140(3) 0.0003(3) 0.0020(3) 0.0019(3)
N2 N 0.0125(4) 0.0299(5) 0.0179(4) 0.0008(3) 0.0025(3) 0.0049(4)
N3 N 0.0143(4) 0.0291(5) 0.0167(4) -0.0004(3) 0.0019(3) 0.0046(4)

loop_
_atom_type_symbol
_atom_type_scat_dispersion_real
_atom_type_scat_dispersion_imag
_atom_type_scat_source
C 0.0033 0.0016 'International Tables Vol C tables 4.2.6.8 and 6.1.1.1'
H 0.0000 0.0000 'International Tables Vol C tables 4.2.6.8 and 6.1.1.1'
N 0.0061 0.0033 'International Tables Vol C tables 4.2.6.8 and 6.1.1.1'
S 0.1246 0.1234 'International Tables Vol C tables 4.2.6.8 and 6.1.1.1'

loop_
_geom_angle_atom_site_label_1
_geom_angle_atom_site_label_2
_geom_angle_atom_site_label_3
_geom_angle
C2 C1 C6 121.40(9)
C2 C1 N1 119.56(8)
C6 C1 N1 119.03(9)
C1 C2 C3 118.82(9)
C1 C2 H2 119.1(8)
C3 C2 H2 122.0(8)
C2 C3 C4 120.62(10)
C2 C3 H3 117.0(8)
C4 C3 H3 122.3(8)
C3 C4 C5 119.77(10)
C3 C4 H4 122.4(8)
C5 C4 H4 117.8(8)
C4 C5 C6 120.40(9)
C4 C5 H5 122.3(9)
C6 C5 H5 117.3(9)
C1 C6 C5 118.98(9)
C1 C6 H6 119.0(7)
C5 C6 H6 122.0(7)
C8 C7 N1 105.04(8)
C8 C7 H1 131.7(8)
N1 C7 H1 123.1(8)
C7 C8 C9 132.92(9)
C7 C8 N3 107.55(9)
C9 C8 N3 119.50(8)
C8 C9 C10 125.79(8)
C8 C9 H9 112.6(8)
C10 C9 H9 121.6(8)
S1 C10 C9 124.32(7)
S1 C10 C11 111.48(7)
C9 C10 C11 124.19(9)
C10 C11 H111 109.1(7)
C10 C11 H112 108.8(7)
C10 C11 H113 109.2(8)
H111 C11 H112 108.4(12)
H111 C11 H113 110.9(12)
H112 C11 H113 110.3(12)
H121 C12 H122 108.2(12)
H121 C12 H123 107.8(12)
H122 C12 H123 110.6(12)
C1 N1 C7 129.04(8)
C1 N1 N2 120.07(8)
C7 N1 N2 110.88(8)
N1 N2 N3 107.05(8)
C8 N3 N2 109.48(8)

loop_
_geom_bond_atom_site_label_1
_geom_bond_atom_site_label_2
_geom_bond_distance
S1 C10 1.7566(10)
C1 C2 1.3908(14)
C1 C6 1.3892(13)
C1 N1 1.4257(12)
C2 C3 1.3911(14)
C2 H2 0.953(13)
C3 C4 1.3890(15)
C3 H3 0.981(15)
C4 C5 1.3911(16)
C4 H4 0.969(12)
C5 C6 1.3920(14)
C5 H5 0.932(14)
C6 H6 0.967(13)
C7 C8 1.3762(13)
C7 N1 1.3561(13)
C7 H1 0.934(13)
C8 C9 1.4558(14)
C8 N3 1.3783(13)
C9 C10 1.3404(14)
C9 H9 0.946(13)
C10 C11 1.5051(13)
C11 H111 1.000(15)
C11 H112 0.954(13)
C11 H113 0.961(16)
C12 H121 0.991(16)
C12 H122 0.961(14)
C12 H123 0.966(15)
N1 N2 1.3541(11)
N2 N3 1.3117(12)
